data_7056527
loop_
_publ_author_name
'talhi, oualid'
'Abdeldjebar, Hasnia'
'Belmiloud, Yamina'
'Hassaine, Ridha'
'Taibi, Nadia'
'Valega, Monica'
'Almeida Paz, Filipe Alexandre'
'Brahimi, Meziane'
'Bachari, Khaldoun'
'Silva, Artur M. S.'

_publ_section_title
;
 Organobase Catalysed One-pot Exo-selective Synthesis of
 meso-Spiro[Cyclohexanone-Pyrandione] Derivatives
;
_journal_name_full 'New J. Chem.'
_journal_paper_doi 10.1039/C7NJ02168B
_journal_year 2017
_chemical_formula_moiety 'C31 H36 O4'
_chemical_formula_sum 'C31 H36 O4'
_chemical_formula_weight 472.60
_space_group_crystal_system monoclinic
_space_group_IT_number 14
_space_group_name_Hall '-P 2ybc'
_space_group_name_H-M_alt 'P 1 21/c 1'
_symmetry_space_group_name_Hall '-P 2ybc'
_symmetry_space_group_name_H-M 'P 1 21/c 1'
_atom_sites_solution_hydrogens geom
_audit_creation_date '14 June 2017'
_audit_creation_method 'SHELXL-2014/6, manual editing plus enCIFer'
_audit_update_record
;
2017-06-14 deposited with the CCDC.
2017-08-18 downloaded from the CCDC.
;
_cell_angle_alpha 90
_cell_angle_beta 93.040(5)
_cell_angle_gamma 90
_cell_formula_units_Z 4
_cell_length_a 22.418(4)
_cell_length_b 9.8837(17)
_cell_length_c 11.914(2)
_cell_measurement_reflns_used 9806
_cell_measurement_temperature 180(2)
_cell_measurement_theta_max 29.15
_cell_measurement_theta_min 2.68
_cell_volume 2636.1(8)
_computing_cell_refinement 'SAINT V8.27b (Bruker, 2012a)'
_computing_data_collection 'APEX2 2012.4 (Bruker, 2012b)'
_computing_data_reduction 'SAINT V8.27b (Bruker, 2012a)'
_computing_molecular_graphics 'DIAMOND (Brandenburg, 1999)'
_computing_publication_material 'SHELXL-2014/6 (Sheldrick, 2015)'
_computing_structure_refinement 'SHELXL-2014/6 (Sheldrick, 2015)'
_computing_structure_solution 'SHELXS (Sheldrick, 2015)'
_diffrn_ambient_temperature 180(2)
_diffrn_detector_area_resol_mean 10.4167
_diffrn_measured_fraction_theta_full 0.999
_diffrn_measured_fraction_theta_max 0.999
_diffrn_measurement_device_type 'Bruker D8 QUEST '
_diffrn_measurement_method '\w / \f scans'
_diffrn_radiation_monochromator 'Multi-layer X-ray mirror'
_diffrn_radiation_source 'Sealed tube'
_diffrn_radiation_type MoK\a
_diffrn_radiation_wavelength 0.71073
_diffrn_reflns_av_R_equivalents 0.0397
_diffrn_reflns_av_unetI/netI 0.0180
_diffrn_reflns_Laue_measured_fraction_full 0.999
_diffrn_reflns_Laue_measured_fraction_max 0.999
_diffrn_reflns_limit_h_max 27
_diffrn_reflns_limit_h_min -27
_diffrn_reflns_limit_k_max 11
_diffrn_reflns_limit_k_min -11
_diffrn_reflns_limit_l_max 14
_diffrn_reflns_limit_l_min -14
_diffrn_reflns_number 56127
_diffrn_reflns_point_group_measured_fraction_full 0.999
_diffrn_reflns_point_group_measured_fraction_max 0.999
_diffrn_reflns_theta_full 25.242
_diffrn_reflns_theta_max 25.350
_diffrn_reflns_theta_min 2.252
_diffrn_standards_number 0
_exptl_absorpt_coefficient_mu 0.077
_exptl_absorpt_correction_type multi-scan
_exptl_absorpt_process_details
; 
 SADABS V2012/1 (Bruker 2001) 
;
_exptl_crystal_colour Colourless
_exptl_crystal_density_diffrn 1.191
_exptl_crystal_description Prism
_exptl_crystal_F_000 1016
_exptl_crystal_size_max 0.260
_exptl_crystal_size_mid 0.260
_exptl_crystal_size_min 0.200
_exptl_transmission_factor_max 0.7458
_exptl_transmission_factor_min 0.7088
_refine_diff_density_max 0.769
_refine_diff_density_min -0.375
_refine_diff_density_rms 0.068
_refine_ls_extinction_method none
_refine_ls_goodness_of_fit_ref 1.029
_refine_ls_hydrogen_treatment constr
_refine_ls_matrix_type full
_refine_ls_number_parameters 324
_refine_ls_number_reflns 4820
_refine_ls_number_restraints 0
_refine_ls_restrained_S_all 1.029
_refine_ls_R_factor_all 0.0864
_refine_ls_R_factor_gt 0.0722
_refine_ls_shift/su_max 0.000
_refine_ls_shift/su_mean 0.000
_refine_ls_structure_factor_coef Fsqd
_refine_ls_weighting_details 'w=1/[\s^2^(Fo^2^)+(0.0919P)^2^+3.0223P] where P=(Fo^2^+2Fc^2^)/3'
_refine_ls_weighting_scheme calc
_refine_ls_wR_factor_gt 0.1838
_refine_ls_wR_factor_ref 0.1963
_reflns_Friedel_coverage 0.000
_reflns_number_gt 3915
_reflns_number_total 4820
_reflns_threshold_expression 'I > 2\s(I)'
_cod_data_source_file c7nj02168b2.cif
_cod_data_source_block 4f_CCDC1527915
_cod_database_code 7056527
_shelx_space_group_comment
;
The symmetry employed for this shelxl refinement is uniquely defined
by the following loop, which should always be used as a source of
symmetry information in preference to the above space-group names.
They are only intended as comments.
;
_shelx_estimated_absorpt_t_min 0.980
_shelx_estimated_absorpt_t_max 0.985
_shelxl_version_number 2014/6

loop_
_space_group_symop_operation_xyz
'x, y, z'
'-x, y+1/2, -z+1/2'
'-x, -y, -z'
'x, -y-1/2, z-1/2'

loop_
_atom_site_label
_atom_site_type_symbol
_atom_site_fract_x
_atom_site_fract_y
_atom_site_fract_z
_atom_site_U_iso_or_equiv
_atom_site_adp_type
_atom_site_occupancy
_atom_site_site_symmetry_order
_atom_site_calc_flag
_atom_site_refinement_flags_posn
_atom_site_refinement_flags_adp
O1 O 0.28126(10) 0.6125(2) 0.1967(2) 0.0557(6) Uani 1 1 d . .
O2 O 0.29291(8) 0.4828(2) 0.34610(16) 0.0478(5) Uani 1 1 d . .
O3 O 0.24543(10) 0.2962(2) -0.01254(18) 0.0563(6) Uani 1 1 d . .
O4 O 0.19777(9) -0.0197(2) 0.2520(2) 0.0567(6) Uani 1 1 d . .
C1 C 0.25977(10) 0.3650(2) 0.1780(2) 0.0324(5) Uani 1 1 d . .
C2 C 0.28009(10) 0.4877(3) 0.2464(2) 0.0349(6) Uani 1 1 d . .
C3 C 0.26767(12) 0.6288(3) 0.0835(3) 0.0445(7) Uani 1 1 d . .
C4 C 0.25722(11) 0.5225(3) 0.0131(2) 0.0380(6) Uani 1 1 d . .
H4 H 0.2515 0.5389 -0.0653 0.046 Uiso 1 1 calc R U
C5 C 0.25456(11) 0.3894(3) 0.0525(2) 0.0391(6) Uani 1 1 d . .
C6 C 0.2669(2) 0.7724(4) 0.0508(6) 0.121(2) Uani 1 1 d . .
H6A H 0.3069 0.8108 0.0640 0.182 Uiso 1 1 calc R U
H6B H 0.2387 0.8216 0.0958 0.182 Uiso 1 1 calc R U
H6C H 0.2545 0.7804 -0.0290 0.182 Uiso 1 1 calc R U
C7 C 0.19603(11) 0.3330(3) 0.2242(3) 0.0404(6) Uani 1 1 d . .
H7 H 0.2023 0.3243 0.3076 0.048 Uiso 1 1 calc R U
C8 C 0.17140(12) 0.1987(3) 0.1827(3) 0.0507(7) Uani 1 1 d . .
H8A H 0.1329 0.1809 0.2170 0.061 Uiso 1 1 calc R U
H8B H 0.1637 0.2027 0.1001 0.061 Uiso 1 1 calc R U
C9 C 0.21413(12) 0.0849(3) 0.2115(3) 0.0487(7) Uani 1 1 d . .
C10 C 0.27699(12) 0.1073(3) 0.1784(3) 0.0495(7) Uani 1 1 d . .
H10A H 0.2781 0.0982 0.0958 0.059 Uiso 1 1 calc R U
H10B H 0.3028 0.0357 0.2130 0.059 Uiso 1 1 calc R U
C11 C 0.30255(11) 0.2449(3) 0.2132(2) 0.0380(6) Uani 1 1 d . .
H11 H 0.3056 0.2449 0.2972 0.046 Uiso 1 1 calc R U
C12 C 0.15288(10) 0.4503(3) 0.2036(2) 0.0351(6) Uani 1 1 d . .
C13 C 0.14594(11) 0.5427(3) 0.2885(2) 0.0397(6) Uani 1 1 d . .
H13 H 0.1668 0.5293 0.3591 0.048 Uiso 1 1 calc R U
C14 C 0.10929(11) 0.6545(3) 0.2734(2) 0.0375(6) Uani 1 1 d . .
H14 H 0.1064 0.7173 0.3332 0.045 Uiso 1 1 calc R U
C15 C 0.07648(10) 0.6773(2) 0.17272(19) 0.0301(5) Uani 1 1 d . .
C16 C 0.08357(11) 0.5836(3) 0.0877(2) 0.0378(6) Uani 1 1 d . .
H16 H 0.0623 0.5958 0.0173 0.045 Uiso 1 1 calc R U
C17 C 0.12092(11) 0.4729(3) 0.1028(2) 0.0403(6) Uani 1 1 d . .
H17 H 0.1247 0.4110 0.0426 0.048 Uiso 1 1 calc R U
C18 C 0.03554(11) 0.8000(3) 0.1554(2) 0.0358(6) Uani 1 1 d . .
C19 C 0.06552(14) 0.9008(3) 0.0792(3) 0.0554(8) Uani 1 1 d . .
H19A H 0.1049 0.9254 0.1128 0.083 Uiso 1 1 calc R U
H19B H 0.0407 0.9822 0.0705 0.083 Uiso 1 1 calc R U
H19C H 0.0702 0.8596 0.0054 0.083 Uiso 1 1 calc R U
C20 C 0.0250(2) 0.8713(4) 0.2658(3) 0.0806(13) Uani 1 1 d . .
H20A H 0.0069 0.8079 0.3173 0.121 Uiso 1 1 calc R U
H20B H -0.0018 0.9483 0.2516 0.121 Uiso 1 1 calc R U
H20C H 0.0632 0.9036 0.2995 0.121 Uiso 1 1 calc R U
C21 C -0.02461(12) 0.7577(3) 0.0995(3) 0.0536(8) Uani 1 1 d . .
H21A H -0.0183 0.7194 0.0252 0.080 Uiso 1 1 calc R U
H21B H -0.0507 0.8370 0.0914 0.080 Uiso 1 1 calc R U
H21C H -0.0433 0.6898 0.1462 0.080 Uiso 1 1 calc R U
C22 C 0.36584(10) 0.2648(2) 0.1758(2) 0.0350(6) Uani 1 1 d . .
C23 C 0.40703(11) 0.3315(3) 0.2465(2) 0.0424(6) Uani 1 1 d . .
H23 H 0.3945 0.3677 0.3152 0.051 Uiso 1 1 calc R U
C24 C 0.46589(11) 0.3469(3) 0.2201(2) 0.0429(6) Uani 1 1 d . .
H24 H 0.4926 0.3945 0.2705 0.051 Uiso 1 1 calc R U
C25 C 0.48689(10) 0.2946(3) 0.1215(2) 0.0359(6) Uani 1 1 d . .
C26 C 0.44539(12) 0.2303(3) 0.0501(3) 0.0485(7) Uani 1 1 d . .
H26 H 0.4578 0.1947 -0.0189 0.058 Uiso 1 1 calc R U
C27 C 0.38619(12) 0.2161(3) 0.0762(3) 0.0478(7) Uani 1 1 d . .
H27 H 0.3590 0.1720 0.0244 0.057 Uiso 1 1 calc R U
C28 C 0.55292(11) 0.3016(3) 0.0937(2) 0.0439(7) Uani 1 1 d . .
C29 C 0.58829(16) 0.3974(6) 0.1724(4) 0.1050(18) Uani 1 1 d . .
H29A H 0.5869 0.3647 0.2499 0.158 Uiso 1 1 calc R U
H29B H 0.5708 0.4881 0.1669 0.158 Uiso 1 1 calc R U
H29C H 0.6299 0.4009 0.1511 0.158 Uiso 1 1 calc R U
C30 C 0.57832(17) 0.1605(5) 0.1064(5) 0.1032(18) Uani 1 1 d . .
H30A H 0.5614 0.1030 0.0457 0.155 Uiso 1 1 calc R U
H30B H 0.5681 0.1230 0.1791 0.155 Uiso 1 1 calc R U
H30C H 0.6218 0.1641 0.1026 0.155 Uiso 1 1 calc R U
C31 C 0.55947(14) 0.3507(4) -0.0253(3) 0.0618(9) Uani 1 1 d . .
H31A H 0.6017 0.3481 -0.0428 0.093 Uiso 1 1 calc R U
H31B H 0.5446 0.4437 -0.0325 0.093 Uiso 1 1 calc R U
H31C H 0.5363 0.2921 -0.0777 0.093 Uiso 1 1 calc R U

loop_
_atom_site_aniso_label
_atom_site_aniso_U_11
_atom_site_aniso_U_22
_atom_site_aniso_U_33
_atom_site_aniso_U_23
_atom_site_aniso_U_13
_atom_site_aniso_U_12
O1 0.0539(13) 0.0418(12) 0.0729(15) -0.0084(10) 0.0167(10) -0.0097(9)
O2 0.0425(11) 0.0566(12) 0.0439(11) -0.0051(9) -0.0012(8) -0.0015(9)
O3 0.0626(14) 0.0498(12) 0.0554(13) -0.0190(10) -0.0072(10) 0.0083(10)
O4 0.0470(12) 0.0383(11) 0.0841(16) 0.0143(11) -0.0044(10) -0.0121(9)
C1 0.0248(12) 0.0280(12) 0.0446(14) 0.0006(10) 0.0032(10) 0.0000(9)
C2 0.0259(12) 0.0364(14) 0.0429(15) -0.0016(11) 0.0057(10) -0.0024(10)
C3 0.0405(15) 0.0383(15) 0.0567(18) 0.0114(13) 0.0214(12) 0.0056(11)
C4 0.0364(13) 0.0493(16) 0.0291(12) 0.0072(11) 0.0087(10) 0.0124(11)
C5 0.0280(12) 0.0415(15) 0.0477(15) -0.0107(12) 0.0000(11) 0.0076(11)
C6 0.111(4) 0.058(2) 0.204(6) 0.059(3) 0.095(4) 0.031(2)
C7 0.0264(12) 0.0360(14) 0.0590(17) 0.0039(12) 0.0045(11) -0.0009(10)
C8 0.0302(13) 0.0422(16) 0.080(2) 0.0023(15) 0.0019(13) -0.0025(12)
C9 0.0380(15) 0.0339(15) 0.074(2) 0.0058(14) -0.0031(13) -0.0066(12)
C10 0.0343(14) 0.0317(14) 0.082(2) 0.0064(14) -0.0029(13) 0.0010(11)
C11 0.0271(12) 0.0319(13) 0.0548(16) 0.0047(12) 0.0002(11) 0.0010(10)
C12 0.0208(11) 0.0338(13) 0.0509(15) 0.0035(11) 0.0043(10) -0.0030(9)
C13 0.0337(13) 0.0467(15) 0.0382(14) 0.0045(12) -0.0010(10) 0.0046(11)
C14 0.0355(13) 0.0421(14) 0.0350(13) -0.0019(11) 0.0028(10) 0.0069(11)
C15 0.0263(11) 0.0327(12) 0.0320(12) 0.0018(10) 0.0064(9) 0.0005(9)
C16 0.0348(13) 0.0465(15) 0.0319(13) -0.0047(11) -0.0005(10) 0.0056(11)
C17 0.0339(13) 0.0403(14) 0.0471(15) -0.0130(12) 0.0053(11) 0.0002(11)
C18 0.0390(13) 0.0376(14) 0.0309(13) 0.0020(10) 0.0031(10) 0.0085(11)
C19 0.0480(17) 0.0464(17) 0.071(2) 0.0191(15) -0.0078(15) -0.0012(13)
C20 0.111(3) 0.084(3) 0.0465(19) -0.0085(18) -0.0003(19) 0.066(2)
C21 0.0325(14) 0.0503(17) 0.078(2) 0.0052(15) 0.0016(14) 0.0078(13)
C22 0.0272(12) 0.0285(12) 0.0492(15) 0.0063(11) 0.0022(10) 0.0039(10)
C23 0.0308(13) 0.0544(17) 0.0419(14) -0.0024(13) 0.0026(11) 0.0010(12)
C24 0.0284(13) 0.0575(18) 0.0423(14) 0.0001(13) -0.0023(11) -0.0026(12)
C25 0.0272(12) 0.0365(13) 0.0440(14) 0.0071(11) 0.0011(10) 0.0044(10)
C26 0.0350(14) 0.0582(18) 0.0527(17) -0.0172(14) 0.0079(12) -0.0009(13)
C27 0.0318(13) 0.0510(17) 0.0602(18) -0.0153(14) -0.0023(12) -0.0033(12)
C28 0.0264(13) 0.0541(17) 0.0515(16) 0.0077(13) 0.0043(11) 0.0024(12)
C29 0.041(2) 0.182(5) 0.093(3) -0.039(3) 0.0150(19) -0.042(3)
C30 0.046(2) 0.089(3) 0.178(5) 0.062(3) 0.041(3) 0.033(2)
C31 0.0384(16) 0.083(2) 0.066(2) 0.0131(18) 0.0137(14) 0.0026(16)

loop_
_atom_type_symbol
_atom_type_description
_atom_type_scat_dispersion_real
_atom_type_scat_dispersion_imag
_atom_type_scat_source
C C 0.0033 0.0016 'International Tables Vol C Tables 4.2.6.8 and 6.1.1.4'
H H 0.0000 0.0000 'International Tables Vol C Tables 4.2.6.8 and 6.1.1.4'
O O 0.0106 0.0060 'International Tables Vol C Tables 4.2.6.8 and 6.1.1.4'

loop_
_geom_angle_atom_site_label_1
_geom_angle_atom_site_label_2
_geom_angle_atom_site_label_3
_geom_angle
C2 O1 C3 121.4(2)
C5 C1 C2 114.1(2)
C5 C1 C11 113.5(2)
C2 C1 C11 107.4(2)
C5 C1 C7 110.5(2)
C2 C1 C7 102.90(19)
C11 C1 C7 107.73(19)
O2 C2 O1 116.9(2)
O2 C2 C1 123.0(2)
O1 C2 C1 120.0(2)
C4 C3 O1 122.5(2)
C4 C3 C6 125.8(4)
O1 C3 C6 111.8(4)
C3 C4 C5 122.0(2)
C3 C4 H4 119.0
C5 C4 H4 119.0
O3 C5 C4 120.6(3)
O3 C5 C1 120.7(3)
C4 C5 C1 118.6(2)
C3 C6 H6A 109.5
C3 C6 H6B 109.5
H6A C6 H6B 109.5
C3 C6 H6C 109.5
H6A C6 H6C 109.5
H6B C6 H6C 109.5
C8 C7 C12 113.5(2)
C8 C7 C1 112.4(2)
C12 C7 C1 111.5(2)
C8 C7 H7 106.3
C12 C7 H7 106.3
C1 C7 H7 106.3
C9 C8 C7 111.4(2)
C9 C8 H8A 109.4
C7 C8 H8A 109.4
C9 C8 H8B 109.4
C7 C8 H8B 109.4
H8A C8 H8B 108.0
O4 C9 C10 122.8(3)
O4 C9 C8 121.9(3)
C10 C9 C8 115.2(2)
C9 C10 C11 113.9(2)
C9 C10 H10A 108.8
C11 C10 H10A 108.8
C9 C10 H10B 108.8
C11 C10 H10B 108.8
H10A C10 H10B 107.7
C22 C11 C10 112.3(2)
C22 C11 C1 113.0(2)
C10 C11 C1 112.8(2)
C22 C11 H11 106.1
C10 C11 H11 106.1
C1 C11 H11 106.1
C13 C12 C17 117.2(2)
C13 C12 C7 118.8(2)
C17 C12 C7 124.0(2)
C12 C13 C14 121.6(2)
C12 C13 H13 119.2
C14 C13 H13 119.2
C13 C14 C15 121.7(2)
C13 C14 H14 119.2
C15 C14 H14 119.2
C16 C15 C14 116.4(2)
C16 C15 C18 121.5(2)
C14 C15 C18 122.1(2)
C17 C16 C15 121.6(2)
C17 C16 H16 119.2
C15 C16 H16 119.2
C12 C17 C16 121.5(2)
C12 C17 H17 119.2
C16 C17 H17 119.2
C20 C18 C15 111.8(2)
C20 C18 C19 107.8(3)
C15 C18 C19 108.5(2)
C20 C18 C21 109.2(3)
C15 C18 C21 110.6(2)
C19 C18 C21 108.9(2)
C18 C19 H19A 109.5
C18 C19 H19B 109.5
H19A C19 H19B 109.5
C18 C19 H19C 109.5
H19A C19 H19C 109.5
H19B C19 H19C 109.5
C18 C20 H20A 109.5
C18 C20 H20B 109.5
H20A C20 H20B 109.5
C18 C20 H20C 109.5
H20A C20 H20C 109.5
H20B C20 H20C 109.5
C18 C21 H21A 109.5
C18 C21 H21B 109.5
H21A C21 H21B 109.5
C18 C21 H21C 109.5
H21A C21 H21C 109.5
H21B C21 H21C 109.5
C27 C22 C23 116.7(2)
C27 C22 C11 124.2(2)
C23 C22 C11 119.1(2)
C24 C23 C22 121.9(3)
C24 C23 H23 119.0
C22 C23 H23 119.0
C23 C24 C25 121.5(3)
C23 C24 H24 119.2
C25 C24 H24 119.2
C26 C25 C24 116.4(2)
C26 C25 C28 120.9(2)
C24 C25 C28 122.7(2)
C25 C26 C27 122.0(3)
C25 C26 H26 119.0
C27 C26 H26 119.0
C22 C27 C26 121.4(3)
C22 C27 H27 119.3
C26 C27 H27 119.3
C30 C28 C31 109.6(3)
C30 C28 C29 109.3(4)
C31 C28 C29 107.7(3)
C30 C28 C25 107.5(2)
C31 C28 C25 111.0(2)
C29 C28 C25 111.8(3)
C28 C29 H29A 109.5
C28 C29 H29B 109.5
H29A C29 H29B 109.5
C28 C29 H29C 109.5
H29A C29 H29C 109.5
H29B C29 H29C 109.5
C28 C30 H30A 109.5
C28 C30 H30B 109.5
H30A C30 H30B 109.5
C28 C30 H30C 109.5
H30A C30 H30C 109.5
H30B C30 H30C 109.5
C28 C31 H31A 109.5
C28 C31 H31B 109.5
H31A C31 H31B 109.5
C28 C31 H31C 109.5
H31A C31 H31C 109.5
H31B C31 H31C 109.5

loop_
_geom_bond_atom_site_label_1
_geom_bond_atom_site_label_2
_geom_bond_distance
O1 C2 1.369(3)
O1 C3 1.376(4)
O2 C2 1.208(3)
O3 C5 1.214(3)
O4 C9 1.206(3)
C1 C5 1.514(4)
C1 C2 1.517(3)
C1 C11 1.569(3)
C1 C7 1.590(3)
C3 C4 1.357(4)
C3 C6 1.472(5)
C4 C5 1.398(4)
C4 H4 0.9500
C6 H6A 0.9800
C6 H6B 0.9800
C6 H6C 0.9800
C7 C8 1.511(4)
C7 C12 1.522(3)
C7 H7 1.0000
C8 C9 1.505(4)
C8 H8A 0.9900
C8 H8B 0.9900
C9 C10 1.499(4)
C10 C11 1.524(4)
C10 H10A 0.9900
C10 H10B 0.9900
C11 C22 1.522(3)
C11 H11 1.0000
C12 C13 1.378(4)
C12 C17 1.383(4)
C13 C14 1.383(4)
C13 H13 0.9500
C14 C15 1.392(3)
C14 H14 0.9500
C15 C16 1.388(3)
C15 C18 1.528(3)
C16 C17 1.384(4)
C16 H16 0.9500
C17 H17 0.9500
C18 C20 1.520(4)
C18 C19 1.528(4)
C18 C21 1.530(4)
C19 H19A 0.9800
C19 H19B 0.9800
C19 H19C 0.9800
C20 H20A 0.9800
C20 H20B 0.9800
C20 H20C 0.9800
C21 H21A 0.9800
C21 H21B 0.9800
C21 H21C 0.9800
C22 C27 1.381(4)
C22 C23 1.383(4)
C23 C24 1.381(4)
C23 H23 0.9500
C24 C25 1.388(4)
C24 H24 0.9500
C25 C26 1.382(4)
C25 C28 1.536(3)
C26 C27 1.386(4)
C26 H26 0.9500
C27 H27 0.9500
C28 C30 1.510(5)
C28 C31 1.513(4)
C28 C29 1.525(5)
C29 H29A 0.9800
C29 H29B 0.9800
C29 H29C 0.9800
C30 H30A 0.9800
C30 H30B 0.9800
C30 H30C 0.9800
C31 H31A 0.9800
C31 H31B 0.9800
C31 H31C 0.9800

loop_
_geom_hbond_atom_site_label_D
_geom_hbond_atom_site_label_H
_geom_hbond_atom_site_label_A
_geom_hbond_distance_DH
_geom_hbond_distance_HA
_geom_hbond_distance_DA
_geom_hbond_angle_DHA
_geom_hbond_site_symmetry_A
C4 H4 O4 0.95 2.44 3.319(3) 153.9 4_565
C6 H6B O4 0.98 2.63 3.572(6) 160.2 1_565
C8 H8B O3 0.99 2.50 3.083(4) 117.0 .
C10 H10A O3 0.99 2.44 2.998(4) 115.6 .

loop_
_geom_torsion_atom_site_label_1
_geom_torsion_atom_site_label_2
_geom_torsion_atom_site_label_3
_geom_torsion_atom_site_label_4
_geom_torsion
C3 O1 C2 O2 179.7(2)
C3 O1 C2 C1 -3.9(3)
C5 C1 C2 O2 -171.7(2)
C11 C1 C2 O2 -45.0(3)
C7 C1 C2 O2 68.6(3)
C5 C1 C2 O1 12.1(3)
C11 C1 C2 O1 138.8(2)
C7 C1 C2 O1 -107.7(2)
C2 O1 C3 C4 -5.6(4)
C2 O1 C3 C6 175.1(3)
O1 C3 C4 C5 5.5(4)
C6 C3 C4 C5 -175.2(3)
C3 C4 C5 O3 -179.6(3)
C3 C4 C5 C1 3.8(4)
C2 C1 C5 O3 171.5(2)
C11 C1 C5 O3 48.0(3)
C7 C1 C5 O3 -73.1(3)
C2 C1 C5 C4 -11.9(3)
C11 C1 C5 C4 -135.5(2)
C7 C1 C5 C4 103.4(3)
C5 C1 C7 C8 67.9(3)
C2 C1 C7 C8 -169.8(2)
C11 C1 C7 C8 -56.5(3)
C5 C1 C7 C12 -60.8(3)
C2 C1 C7 C12 61.4(3)
C11 C1 C7 C12 174.7(2)
C12 C7 C8 C9 -176.4(2)
C1 C7 C8 C9 55.8(3)
C7 C8 C9 O4 133.4(3)
C7 C8 C9 C10 -51.0(4)
O4 C9 C10 C11 -136.2(3)
C8 C9 C10 C11 48.2(4)
C9 C10 C11 C22 -178.7(2)
C9 C10 C11 C1 -49.8(3)
C5 C1 C11 C22 58.5(3)
C2 C1 C11 C22 -68.6(3)
C7 C1 C11 C22 -178.8(2)
C5 C1 C11 C10 -70.0(3)
C2 C1 C11 C10 162.9(2)
C7 C1 C11 C10 52.6(3)
C8 C7 C12 C13 135.9(3)
C1 C7 C12 C13 -95.9(3)
C8 C7 C12 C17 -46.0(4)
C1 C7 C12 C17 82.2(3)
C17 C12 C13 C14 -0.9(4)
C7 C12 C13 C14 177.3(2)
C12 C13 C14 C15 1.7(4)
C13 C14 C15 C16 -1.4(4)
C13 C14 C15 C18 179.6(2)
C14 C15 C16 C17 0.5(4)
C18 C15 C16 C17 179.6(2)
C13 C12 C17 C16 0.1(4)
C7 C12 C17 C16 -178.1(2)
C15 C16 C17 C12 0.1(4)
C16 C15 C18 C20 168.3(3)
C14 C15 C18 C20 -12.8(4)
C16 C15 C18 C19 -73.0(3)
C14 C15 C18 C19 105.9(3)
C16 C15 C18 C21 46.4(3)
C14 C15 C18 C21 -134.7(3)
C10 C11 C22 C27 35.8(4)
C1 C11 C22 C27 -93.0(3)
C10 C11 C22 C23 -141.8(3)
C1 C11 C22 C23 89.4(3)
C27 C22 C23 C24 -1.0(4)
C11 C22 C23 C24 176.7(2)
C22 C23 C24 C25 -0.8(4)
C23 C24 C25 C26 1.9(4)
C23 C24 C25 C28 -175.6(3)
C24 C25 C26 C27 -1.2(4)
C28 C25 C26 C27 176.4(3)
C23 C22 C27 C26 1.7(4)
C11 C22 C27 C26 -175.9(3)
C25 C26 C27 C22 -0.6(5)
C26 C25 C28 C30 -70.0(4)
C24 C25 C28 C30 107.4(4)
C26 C25 C28 C31 49.8(4)
C24 C25 C28 C31 -132.8(3)
C26 C25 C28 C29 170.0(3)
C24 C25 C28 C29 -12.5(4)
